data_2237520
loop_
_publ_author_name
'Yu, Wenying'
'Li, Chenglong'

_publ_section_title
;
 4-Nitrophenyl <i>N</i>-(2-sulfamoylphenyl)carbamate
;
_journal_coeditor_code LH5580
_journal_issue 3
_journal_name_full 'Acta Crystallographica Section E'
_journal_page_first o355
_journal_paper_doi 10.1107/S1600536813003310
_journal_volume 69
_journal_year 2013
_chemical_formula_iupac 'C13 H11 N3 O6 S'
_chemical_formula_moiety 'C13 H11 N3 O6 S'
_chemical_formula_sum 'C13 H11 N3 O6 S'
_chemical_formula_weight 337.31
_chemical_name_common LY-4
_chemical_name_systematic
;
4-Nitrophenyl <i>N</i>-(2-sulfamoylphenyl)carbamate
;
_space_group_IT_number 2
_symmetry_cell_setting triclinic
_symmetry_space_group_name_Hall '-P 1'
_symmetry_space_group_name_H-M 'P -1'
_atom_sites_solution_hydrogens geom
_atom_sites_solution_primary direct
_atom_sites_solution_secondary difmap
_audit_conform_dict_name cif_core.dic
_audit_conform_dict_version 2.4
_audit_creation_method 'WinGX routine CIF_UPDATE'
_cell_angle_alpha 95.1780(10)
_cell_angle_beta 103.5070(10)
_cell_angle_gamma 94.1090(10)
_cell_formula_units_Z 2
_cell_length_a 8.2730(2)
_cell_length_b 8.4881(2)
_cell_length_c 10.4288(2)
_cell_measurement_reflns_used 3223
_cell_measurement_temperature 180(2)
_cell_measurement_theta_max 27.485
_cell_measurement_theta_min 2.037
_cell_volume 705.91(3)
_computing_cell_refinement 'SCALEPACK (Otwinowski & Minor, 1997)'
_computing_data_collection 'COLLECT (Nonius, 2000)'
_computing_data_reduction 'DENZO and SCALEPACK (Otwinowski & Minor, 1997)'
_computing_molecular_graphics 'ORTEP-3 for Windows (Farrugia, 2012)'
_computing_publication_material 'WinGX (Farrugia, 2012)'
_computing_structure_refinement 'SHELXL97 (Sheldrick, 2008)'
_computing_structure_solution 'SHELXS97 (Sheldrick, 2008)'
_diffrn_ambient_temperature 180(2)
_diffrn_detector_area_resol_mean 9
_diffrn_measured_fraction_theta_full 0.998
_diffrn_measured_fraction_theta_max 0.998
_diffrn_measurement_device '95mm CCD camera on \k-goniostat'
_diffrn_measurement_device_type 'Nonius KappaCCD'
_diffrn_measurement_method '\f and \w scans'
_diffrn_radiation_monochromator graphite
_diffrn_radiation_type MoK\a
_diffrn_radiation_wavelength 0.71073
_diffrn_reflns_av_R_equivalents 0.037
_diffrn_reflns_limit_h_max 10
_diffrn_reflns_limit_h_min -10
_diffrn_reflns_limit_k_max 11
_diffrn_reflns_limit_k_min -11
_diffrn_reflns_limit_l_max 13
_diffrn_reflns_limit_l_min -13
_diffrn_reflns_number 21157
_diffrn_reflns_theta_full 27.47
_diffrn_reflns_theta_max 27.47
_diffrn_reflns_theta_min 2.42
_exptl_absorpt_coefficient_mu 0.267
_exptl_absorpt_correction_type none
_exptl_crystal_colour colourless
_exptl_crystal_density_diffrn 1.587
_exptl_crystal_density_method 'not measured'
_exptl_crystal_description plate
_exptl_crystal_F_000 348
_exptl_crystal_size_max 0.27
_exptl_crystal_size_mid 0.27
_exptl_crystal_size_min 0.12
_refine_diff_density_max 0.234
_refine_diff_density_min -0.399
_refine_ls_extinction_method none
_refine_ls_goodness_of_fit_ref 1.054
_refine_ls_hydrogen_treatment mixed
_refine_ls_matrix_type full
_refine_ls_number_parameters 220
_refine_ls_number_reflns 3227
_refine_ls_number_restraints 0
_refine_ls_restrained_S_all 1.054
_refine_ls_R_factor_all 0.0554
_refine_ls_R_factor_gt 0.0366
_refine_ls_shift/su_max 0.001
_refine_ls_shift/su_mean 0
_refine_ls_structure_factor_coef Fsqd
_refine_ls_weighting_details 'w=1/[\s^2^(Fo^2^)+(0.0510P)^2^+0.1167P] where P=(Fo^2^+2Fc^2^)/3'
_refine_ls_weighting_scheme calc
_refine_ls_wR_factor_gt 0.09
_refine_ls_wR_factor_ref 0.0982
_reflns_number_gt 2473
_reflns_number_total 3227
_reflns_threshold_expression I>2\s(I)
_cod_data_source_file lh5580.cif
_cod_data_source_block I
_cod_database_code 2237520
_cod_database_fobs_code 2237520

loop_
_symmetry_equiv_pos_as_xyz
'x, y, z'
'-x, -y, -z'

loop_
_atom_site_type_symbol
_atom_site_label
_atom_site_fract_x
_atom_site_fract_y
_atom_site_fract_z
_atom_site_U_iso_or_equiv
_atom_site_adp_type
_atom_site_calc_flag
_atom_site_refinement_flags
_atom_site_occupancy
_atom_site_symmetry_multiplicity
C C1 0.18448(19) 1.06402(18) 0.95047(15) 0.0243(3) Uani d . 1 1
C C2 0.09787(19) 1.05966(18) 0.81639(15) 0.0231(3) Uani d . 1 1
C C3 0.0295(2) 1.19437(19) 0.76876(16) 0.0283(4) Uani d . 1 1
H H3 -0.0294 1.1901 0.6785 0.034 Uiso calc R 1 1
C C4 0.0464(2) 1.3342(2) 0.85148(17) 0.0333(4) Uani d . 1 1
H H4 -0.0004 1.4259 0.8186 0.04 Uiso calc R 1 1
C C5 0.1322(2) 1.3391(2) 0.98272(17) 0.0339(4) Uani d . 1 1
H H5 0.1446 1.4352 1.0398 0.041 Uiso calc R 1 1
C C6 0.2001(2) 1.2067(2) 1.03241(16) 0.0314(4) Uani d . 1 1
H H6 0.258 1.2127 1.1231 0.038 Uiso calc R 1 1
C C7 0.3599(2) 0.91756(19) 1.11483(16) 0.0261(4) Uani d . 1 1
C C8 0.4744(2) 0.71841(18) 1.24599(16) 0.0257(4) Uani d . 1 1
C C9 0.5823(2) 0.6064(2) 1.22946(17) 0.0318(4) Uani d . 1 1
H H9 0.5904 0.568 1.143 0.038 Uiso calc R 1 1
C C10 0.6788(2) 0.5501(2) 1.33996(16) 0.0304(4) Uani d . 1 1
H H10 0.754 0.4727 1.3309 0.036 Uiso calc R 1 1
C C11 0.66298(19) 0.60948(18) 1.46359(16) 0.0246(3) Uani d . 1 1
C C12 0.5552(2) 0.72220(18) 1.48113(16) 0.0269(4) Uani d . 1 1
H H12 0.5475 0.761 1.5676 0.032 Uiso calc R 1 1
C C13 0.4586(2) 0.77744(19) 1.37010(16) 0.0278(4) Uani d . 1 1
H H13 0.3829 0.8544 1.379 0.033 Uiso calc R 1 1
N N1 0.24540(18) 0.92648(17) 1.00104(14) 0.0282(3) Uani d . 1 1
H H1N1 0.211(2) 0.845(2) 0.9546(19) 0.033(5) Uiso d . 1 1
N N2 0.2259(2) 0.92531(18) 0.61879(15) 0.0294(3) Uani d . 1 1
H H1N2 0.322(3) 0.939(2) 0.668(2) 0.039(6) Uiso d . 1 1
H H2N2 0.197(3) 0.993(3) 0.559(2) 0.053(6) Uiso d . 1 1
N N3 0.76147(17) 0.54610(16) 1.58042(13) 0.0288(3) Uani d . 1 1
O O1 0.44001(14) 1.02495(13) 1.19174(12) 0.0354(3) Uani d . 1 1
O O2 0.37252(14) 0.75997(13) 1.12918(11) 0.0314(3) Uani d . 1 1
O O3 0.11646(15) 0.75518(13) 0.76379(11) 0.0333(3) Uani d . 1 1
O O4 -0.07382(14) 0.89165(14) 0.60048(11) 0.0333(3) Uani d . 1 1
O O5 0.73699(16) 0.58990(14) 1.68935(11) 0.0365(3) Uani d . 1 1
O O6 0.86034(16) 0.45021(16) 1.56352(13) 0.0425(3) Uani d . 1 1
S S 0.08224(5) 0.89358(5) 0.69623(4) 0.02568(13) Uani d . 1 1

loop_
_atom_site_aniso_label
_atom_site_aniso_U_11
_atom_site_aniso_U_22
_atom_site_aniso_U_33
_atom_site_aniso_U_12
_atom_site_aniso_U_13
_atom_site_aniso_U_23
C1 0.0236(8) 0.0292(8) 0.0209(8) 0.0074(6) 0.0035(6) 0.0071(6)
C2 0.0215(8) 0.0268(8) 0.0206(8) 0.0048(6) 0.0025(6) 0.0049(6)
C3 0.0275(9) 0.0360(9) 0.0221(8) 0.0121(7) 0.0025(7) 0.0089(7)
C4 0.0383(10) 0.0341(9) 0.0305(9) 0.0182(8) 0.0075(8) 0.0093(7)
C5 0.0412(10) 0.0333(9) 0.0279(9) 0.0159(8) 0.0070(8) 0.0007(7)
C6 0.0363(10) 0.0379(10) 0.0199(8) 0.0139(8) 0.0033(7) 0.0035(7)
C7 0.0253(8) 0.0294(9) 0.0239(8) 0.0067(7) 0.0037(7) 0.0077(7)
C8 0.0259(8) 0.0249(8) 0.0236(8) 0.0019(7) -0.0017(7) 0.0091(7)
C9 0.0378(10) 0.0363(10) 0.0220(8) 0.0094(8) 0.0061(7) 0.0054(7)
C10 0.0314(9) 0.0331(9) 0.0282(9) 0.0111(7) 0.0061(7) 0.0077(7)
C11 0.0233(8) 0.0249(8) 0.0231(8) 0.0003(6) -0.0005(6) 0.0083(6)
C12 0.0309(9) 0.0264(8) 0.0221(8) 0.0019(7) 0.0041(7) 0.0028(6)
C13 0.0280(9) 0.0263(8) 0.0291(9) 0.0070(7) 0.0042(7) 0.0058(7)
N1 0.0338(8) 0.0256(8) 0.0213(7) 0.0075(6) -0.0031(6) 0.0041(6)
N2 0.0271(8) 0.0359(8) 0.0218(7) 0.0047(6) -0.0002(6) 0.0005(6)
N3 0.0300(8) 0.0277(7) 0.0254(8) 0.0004(6) -0.0011(6) 0.0082(6)
O1 0.0332(7) 0.0303(6) 0.0346(7) 0.0026(5) -0.0094(6) 0.0073(5)
O2 0.0356(7) 0.0277(6) 0.0251(6) 0.0060(5) -0.0068(5) 0.0080(5)
O3 0.0436(7) 0.0251(6) 0.0262(6) 0.0035(5) -0.0025(5) 0.0055(5)
O4 0.0273(6) 0.0382(7) 0.0276(6) -0.0025(5) -0.0065(5) 0.0071(5)
O5 0.0470(8) 0.0380(7) 0.0210(6) 0.0003(6) 0.0014(6) 0.0053(5)
O6 0.0425(8) 0.0487(8) 0.0364(7) 0.0199(6) 0.0018(6) 0.0135(6)
S 0.0258(2) 0.0270(2) 0.0203(2) 0.00131(16) -0.00231(16) 0.00350(16)

loop_
_atom_type_symbol
_atom_type_description
_atom_type_scat_dispersion_real
_atom_type_scat_dispersion_imag
_atom_type_scat_source
C C 0.0033 0.0016 'International Tables Vol C Tables 4.2.6.8 and 6.1.1.4'
H H 0 0 'International Tables Vol C Tables 4.2.6.8 and 6.1.1.4'
N N 0.0061 0.0033 'International Tables Vol C Tables 4.2.6.8 and 6.1.1.4'
O O 0.0106 0.006 'International Tables Vol C Tables 4.2.6.8 and 6.1.1.4'
S S 0.1246 0.1234 'International Tables Vol C Tables 4.2.6.8 and 6.1.1.4'

loop_
_geom_angle_atom_site_label_1
_geom_angle_atom_site_label_2
_geom_angle_atom_site_label_3
_geom_angle
C6 C1 N1 121.20(14)
C6 C1 C2 118.12(14)
N1 C1 C2 120.60(14)
C3 C2 C1 120.27(14)
C3 C2 S 115.83(12)
C1 C2 S 123.72(12)
C4 C3 C2 120.66(15)
C4 C3 H3 119.7
C2 C3 H3 119.7
C3 C4 C5 119.19(15)
C3 C4 H4 120.4
C5 C4 H4 120.4
C6 C5 C4 121.18(16)
C6 C5 H5 119.4
C4 C5 H5 119.4
C5 C6 C1 120.58(15)
C5 C6 H6 119.7
C1 C6 H6 119.7
O1 C7 N1 128.09(15)
O1 C7 O2 124.49(14)
N1 C7 O2 107.42(14)
C9 C8 C13 122.16(14)
C9 C8 O2 115.74(14)
C13 C8 O2 121.93(14)
C8 C9 C10 119.44(15)
C8 C9 H9 120.3
C10 C9 H9 120.3
C11 C10 C9 118.26(15)
C11 C10 H10 120.9
C9 C10 H10 120.9
C10 C11 C12 122.69(15)
C10 C11 N3 118.21(14)
C12 C11 N3 119.07(15)
C11 C12 C13 118.70(15)
C11 C12 H12 120.7
C13 C12 H12 120.7
C8 C13 C12 118.75(15)
C8 C13 H13 120.6
C12 C13 H13 120.6
C7 N1 C1 127.37(15)
C7 N1 H1N1 117.1(14)
C1 N1 H1N1 115.5(14)
S N2 H1N2 113.9(14)
S N2 H2N2 111.1(14)
H1N2 N2 H2N2 118(2)
O6 N3 O5 123.82(14)
O6 N3 C11 118.24(14)
O5 N3 C11 117.92(13)
C7 O2 C8 118.65(12)
O4 S O3 118.58(7)
O4 S N2 106.39(8)
O3 S N2 107.65(8)
O4 S C2 107.69(7)
O3 S C2 108.65(7)
N2 S C2 107.39(8)

loop_
_geom_bond_atom_site_label_1
_geom_bond_atom_site_label_2
_geom_bond_distance
C1 C6 1.397(2)
C1 N1 1.402(2)
C1 C2 1.410(2)
C2 C3 1.392(2)
C2 S 1.7758(16)
C3 C4 1.381(2)
C3 H3 0.95
C4 C5 1.382(2)
C4 H4 0.95
C5 C6 1.381(2)
C5 H5 0.95
C6 H6 0.95
C7 O1 1.2028(19)
C7 N1 1.346(2)
C7 O2 1.3680(19)
C8 C9 1.376(2)
C8 C13 1.384(2)
C8 O2 1.3999(18)
C9 C10 1.385(2)
C9 H9 0.95
C10 C11 1.380(2)
C10 H10 0.95
C11 C12 1.382(2)
C11 N3 1.468(2)
C12 C13 1.385(2)
C12 H12 0.95
C13 H13 0.95
N1 H1N1 0.802(19)
N2 S 1.6063(16)
N2 H1N2 0.83(2)
N2 H2N2 0.89(2)
N3 O6 1.2246(17)
N3 O5 1.2296(18)
O3 S 1.4354(12)
O4 S 1.4339(11)

loop_
_geom_hbond_atom_site_label_D
_geom_hbond_atom_site_label_H
_geom_hbond_atom_site_label_A
_geom_hbond_site_symmetry_A
_geom_hbond_distance_DH
_geom_hbond_distance_HA
_geom_hbond_distance_DA
_geom_hbond_angle_DHA
N1 H1N1 O3 . 0.802(19) 2.02(2) 2.6962(18) 142.4(18)
N1 H1N1 S . 0.802(19) 2.736(19) 3.1283(14) 112.2(15)
N2 H1N2 O1 2_677 0.83(2) 2.15(2) 2.975(2) 175.1(19)
N2 H2N2 O4 2_576 0.89(2) 2.10(2) 2.967(2) 165(2)

loop_
_geom_torsion_atom_site_label_1
_geom_torsion_atom_site_label_2
_geom_torsion_atom_site_label_3
_geom_torsion_atom_site_label_4
_geom_torsion
C6 C1 C2 C3 -0.5(2)
N1 C1 C2 C3 176.32(15)
C6 C1 C2 S 174.44(13)
N1 C1 C2 S -8.8(2)
C1 C2 C3 C4 0.5(3)
S C2 C3 C4 -174.82(13)
C2 C3 C4 C5 -0.1(3)
C3 C4 C5 C6 -0.4(3)
C4 C5 C6 C1 0.4(3)
N1 C1 C6 C5 -176.73(16)
C2 C1 C6 C5 0.1(3)
C13 C8 C9 C10 -0.1(3)
O2 C8 C9 C10 -175.35(15)
C8 C9 C10 C11 -0.1(3)
C9 C10 C11 C12 0.0(3)
C9 C10 C11 N3 178.11(15)
C10 C11 C12 C13 0.3(3)
N3 C11 C12 C13 -177.85(14)
C9 C8 C13 C12 0.3(3)
O2 C8 C13 C12 175.31(14)
C11 C12 C13 C8 -0.4(2)
O1 C7 N1 C1 -4.9(3)
O2 C7 N1 C1 175.73(15)
C6 C1 N1 C7 -19.4(3)
C2 C1 N1 C7 163.86(16)
C10 C11 N3 O6 4.1(2)
C12 C11 N3 O6 -177.65(14)
C10 C11 N3 O5 -174.26(15)
C12 C11 N3 O5 3.9(2)
O1 C7 O2 C8 5.7(2)
N1 C7 O2 C8 -174.90(14)
C9 C8 O2 C7 -132.47(16)
C13 C8 O2 C7 52.2(2)
C3 C2 S O4 -35.25(15)
C1 C2 S O4 149.62(14)
C3 C2 S O3 -164.86(12)
C1 C2 S O3 20.01(16)
C3 C2 S N2 78.97(14)
C1 C2 S N2 -96.16(15)
